data_1557689
loop_
_publ_author_name
'Bengtson, Annemette'
'Goh, Ngoh Khang'
'Hazell, Alan'
'Khoo, Lian Ee'
'Ouyang, Jiexiang'
'Pedersen, Kristian Ronning'

_publ_section_title
;
 Reactions of 8-Aminoquinoline with Diorganotin Dichlorides
;
_journal_name_full 'Acta Chemica Scandinavica'
_journal_page_first 1020
_journal_page_last 1024
_journal_paper_doi 10.3891/acta.chem.scand.50-1020
_journal_volume 50
_journal_year 1996
_chemical_formula_sum 'C21 H18 Cl2 N2 Sn'
_chemical_formula_weight 488.01
_chemical_name_common
;
diphenyldichloro(8-aminoquinoline)tin(IV)
;
_space_group_IT_number 2
_space_group_name_Hall '-P 1'
_space_group_name_H-M_alt 'P -1'
_symmetry_cell_setting triclinic
_symmetry_Int_Tables_number 2
_symmetry_space_group_name_Hall '-P 1'
_symmetry_space_group_name_H-M 'P -1'
_cell_angle_alpha 97.426(7)
_cell_angle_beta 81.853(7)
_cell_angle_gamma 109.620(6)
_cell_formula_units_Z 2
_cell_length_a 10.1879(10)
_cell_length_b 10.6335(11)
_cell_length_c 9.9927(9)
_cell_volume 1005.52(17)
_diffrn_ambient_temperature 294
_diffrn_radiation_probe x-ray
_diffrn_radiation_type MoK\a
_diffrn_radiation_wavelength 0.71069
_exptl_absorpt_coefficient_mu 1.5489
_exptl_crystal_density_diffrn 1.612
_refine_ls_goodness_of_fit_ref 0.968
_refine_ls_number_parameters 308
_refine_ls_number_reflns 4908
_refine_ls_R_factor_gt 0.031
_refine_ls_wR_factor_gt 0.041
_cod_data_source_file Acta-Chem-Scand-1996-50-1020-1.cif
_cod_data_source_block 1
_cod_database_code 1557689

loop_
_space_group_symop_id
_space_group_symop_operation_xyz
1 x,y,z
2 -x,-y,-z

loop_
_atom_site_label
_atom_site_type_symbol
_atom_site_thermal_displace_type
_atom_site_fract_x
_atom_site_fract_y
_atom_site_fract_z
_atom_site_occupancy
_atom_site_U_iso_or_equiv
_atom_site_calc_flag
_atom_site_refinement_flags
_atom_site_disorder_assembly
_atom_site_disorder_group
Sn Sn Uiso 0.18610(2) 0.18110(2) 0.25066(2) 1.000 0.0286(1) . . . .
Cl1 Cl Uiso 0.18892(8) 0.14893(9) 0.49378(7) 1.000 0.0417(4) . . . .
Cl2 Cl Uiso 0.19351(7) 0.14280(9) -0.00387(7) 1.000 0.0401(3) . . . .
N1 N Uiso 0.3225(2) 0.0412(3) 0.2204(3) 1.000 0.0370(10) . . . .
N2 N Uiso 0.0383(2) -0.0375(3) 0.2393(3) 1.000 0.0330(10) . . . .
C1 C Uiso 0.4599(3) 0.0851(4) 0.2181(5) 1.000 0.055(2) . . . .
C2 C Uiso 0.5390(4) -0.0022(5) 0.1985(6) 1.000 0.069(2) . . . .
C3 C Uiso 0.4744(4) -0.1359(4) 0.1815(4) 1.000 0.055(2) . . . .
C4 C Uiso 0.3279(3) -0.1863(3) 0.1870(3) 1.000 0.040(2) . . . .
C5 C Uiso 0.2503(4) -0.3244(4) 0.1753(4) 1.000 0.048(2) . . . .
C6 C Uiso 0.1082(4) -0.3662(4) 0.1845(4) 1.000 0.054(2) . . . .
C7 C Uiso 0.0352(4) -0.2735(4) 0.2039(4) 1.000 0.045(2) . . . .
C8 C Uiso 0.1062(3) -0.1384(3) 0.2152(3) 1.000 0.0330(10) . . . .
C9 C Uiso 0.2540(3) -0.0926(3) 0.2067(3) 1.000 0.0330(10) . . . .
C11 C Uiso 0.3681(3) 0.3605(3) 0.2489(3) 1.000 0.0310(10) . . . .
C12 C Uiso 0.3759(4) 0.4551(3) 0.3598(3) 1.000 0.042(2) . . . .
C13 C Uiso 0.4871(4) 0.5746(4) 0.3637(4) 1.000 0.050(2) . . . .
C14 C Uiso 0.5923(4) 0.6008(4) 0.2573(4) 1.000 0.047(2) . . . .
C15 C Uiso 0.5858(3) 0.5085(4) 0.1469(4) 1.000 0.047(2) . . . .
C16 C Uiso 0.4729(3) 0.3900(4) 0.1418(3) 1.000 0.042(2) . . . .
C21 C Uiso 0.0028(3) 0.2465(3) 0.2827(3) 1.000 0.0360(10) . . . .
C22 C Uiso -0.0646(4) 0.2554(4) 0.1772(3) 1.000 0.044(2) . . . .
C23 C Uiso -0.1757(3) 0.3071(4) 0.1976(4) 1.000 0.048(2) . . . .
C24 C Uiso -0.2200(4) 0.3497(5) 0.3253(4) 1.000 0.056(2) . . . .
C25 C Uiso -0.1530(6) 0.3431(7) 0.4315(5) 1.000 0.086(4) . . . .
C26 C Uiso -0.0433(5) 0.2894(6) 0.4111(4) 1.000 0.072(3) . . . .

loop_
_atom_type_symbol
_atom_type_description
_atom_type_scat_dispersion_real
_atom_type_scat_dispersion_imag
_atom_type_scat_source
C C 0.0033 0.0016 ' International Tables Vol C Tables 4.2.6.8 and 6.1.1.4'
Cl Cl 0.1484 0.1585 ' International Tables Vol C Tables 4.2.6.8 and 6.1.1.4'
N N 0.0061 0.0033 ' International Tables Vol C Tables 4.2.6.8 and 6.1.1.4'
Sn Sn -0.6537 1.4246 ' International Tables Vol C Tables 4.2.6.8 and 6.1.1.4'

loop_
_geom_angle_atom_site_label_1
_geom_angle_atom_site_label_2
_geom_angle_atom_site_label_3
_geom_angle
_geom_angle_site_symmetry_1
_geom_angle_site_symmetry_2
_geom_angle_site_symmetry_3
_geom_angle_publ_flag
Cl1 Sn Cl2 162.07(3) . . . yes
Cl1 Sn N1 80.90(8) . . . yes
Cl1 Sn N2 84.71(8) . . . yes
Cl1 Sn C11 94.32(8) . . . yes
Cl1 Sn C21 96.13(8) . . . yes
Cl2 Sn N1 83.14(8) . . . yes
Cl2 Sn N2 82.61(8) . . . yes
Cl2 Sn C11 94.51(8) . . . yes
Cl2 Sn C21 96.19(8) . . . yes
N1 Sn N2 71.91(9) . . . yes
N1 Sn C11 92.64(11) . . . yes
N1 Sn C21 160.46(11) . . . yes
N2 Sn C11 164.49(10) . . . yes
N2 Sn C21 88.61(10) . . . yes
C11 Sn C21 106.87(12) . . . yes
Sn N1 C1 123.5(3) . . . yes
Sn N1 C9 116.90(19) . . . yes
C1 N1 C9 119.6(3) . . . yes
Sn N2 C8 115.52(18) . . . yes
N1 C1 C2 122.0(4) . . . yes
C1 C2 C3 120.0(4) . . . no
C2 C3 C4 119.5(4) . . . no
C3 C4 C5 123.8(3) . . . no
C3 C4 C9 117.7(3) . . . no
C5 C4 C9 118.5(3) . . . no
C4 C5 C6 120.7(4) . . . no
C5 C6 C7 120.8(4) . . . no
C6 C7 C8 120.5(4) . . . no
N2 C8 C7 123.7(3) . . . yes
N2 C8 C9 116.7(3) . . . yes
C7 C8 C9 119.7(3) . . . no
N1 C9 C4 121.2(3) . . . yes
N1 C9 C8 118.9(3) . . . yes
C4 C9 C8 119.9(3) . . . no
Sn C11 C12 117.5(2) . . . yes
Sn C11 C16 124.4(2) . . . yes
C12 C11 C16 118.0(3) . . . no
C11 C12 C13 120.7(3) . . . no
C12 C13 C14 120.4(4) . . . no
C13 C14 C15 119.6(4) . . . no
C14 C15 C16 120.0(3) . . . no
C11 C16 C15 121.2(3) . . . no
Sn C21 C22 121.9(2) . . . yes
Sn C21 C26 120.2(3) . . . yes
C22 C21 C26 117.7(4) . . . no
C21 C22 C23 121.6(3) . . . no
C22 C23 C24 120.1(4) . . . no
C23 C24 C25 119.2(4) . . . no
C24 C25 C26 120.6(5) . . . no
C21 C26 C25 120.8(4) . . . no

loop_
_geom_bond_atom_site_label_1
_geom_bond_atom_site_label_2
_geom_bond_distance
_geom_bond_site_symmetry_1
_geom_bond_site_symmetry_2
_geom_bond_publ_flag
Sn Cl1 2.5022(8) . . yes
Sn Cl2 2.5178(8) . . yes
Sn N1 2.321(3) . . yes
Sn N2 2.305(3) . . yes
Sn C11 2.168(3) . . yes
Sn C21 2.172(3) . . yes
N1 C1 1.316(4) . . yes
N1 C9 1.356(4) . . yes
N2 C8 1.440(4) . . yes
C1 C2 1.400(6) . . no
C2 C3 1.351(6) . . no
C3 C4 1.402(5) . . no
C4 C5 1.413(5) . . no
C4 C9 1.418(4) . . no
C5 C6 1.357(6) . . no
C6 C7 1.402(6) . . no
C7 C8 1.372(5) . . no
C8 C9 1.412(5) . . no
C11 C12 1.389(4) . . no
C11 C16 1.386(4) . . no
C12 C13 1.390(5) . . no
C13 C14 1.382(6) . . no
C14 C15 1.372(6) . . no
C15 C16 1.393(5) . . no
C21 C22 1.366(5) . . no
C21 C26 1.377(5) . . no
C22 C23 1.396(6) . . no
C23 C24 1.365(6) . . no
C24 C25 1.362(7) . . no
C25 C26 1.397(9) . . no

loop_
_geom_torsion_atom_site_label_1
_geom_torsion_atom_site_label_2
_geom_torsion_atom_site_label_3
_geom_torsion_atom_site_label_4
_geom_torsion
_geom_torsion_site_symmetry_1
_geom_torsion_site_symmetry_2
_geom_torsion_site_symmetry_3
_geom_torsion_site_symmetry_4
_geom_torsion_publ_flag
Cl1 Sn N1 C1 -89.4(3) . . . . no
Cl1 Sn N1 C9 89.5(2) . . . . no
Cl2 Sn N1 C1 98.8(3) . . . . no
Cl2 Sn N1 C9 -82.3(2) . . . . no
N2 Sn N1 C1 -176.8(4) . . . . no
N2 Sn N1 C9 2.2(2) . . . . no
C11 Sn N1 C1 4.5(3) . . . . no
C11 Sn N1 C9 -176.5(2) . . . . no
Cl1 Sn N2 C8 -84.5(2) . . . . no
Cl2 Sn N2 C8 82.8(2) . . . . no
N1 Sn N2 C8 -2.3(2) . . . . no
C21 Sn N2 C8 179.2(2) . . . . no
Cl1 Sn C11 C12 -43.4(3) . . . . no
Cl1 Sn C11 C16 140.2(3) . . . . no
Cl2 Sn C11 C12 152.3(3) . . . . no
Cl2 Sn C11 C16 -24.2(3) . . . . no
N1 Sn C11 C12 -124.4(3) . . . . no
N1 Sn C11 C16 59.1(3) . . . . no
C21 Sn C11 C12 54.4(3) . . . . no
C21 Sn C11 C16 -122.1(3) . . . . no
Cl1 Sn C21 C22 -167.5(3) . . . . no
Cl1 Sn C21 C26 17.0(4) . . . . no
Cl2 Sn C21 C22 -0.6(3) . . . . no
Cl2 Sn C21 C26 -176.1(3) . . . . no
N2 Sn C21 C22 -83.0(3) . . . . no
N2 Sn C21 C26 101.5(4) . . . . no
C11 Sn C21 C22 96.1(3) . . . . no
C11 Sn C21 C26 -79.4(4) . . . . no
Sn N1 C1 C2 -179.5(4) . . . . no
C9 N1 C1 C2 1.6(7) . . . . no
Sn N1 C9 C4 179.6(2) . . . . no
Sn N1 C9 C8 -1.7(4) . . . . no
C1 N1 C9 C4 -1.4(5) . . . . no
C1 N1 C9 C8 177.3(3) . . . . no
Sn N2 C8 C7 -179.3(3) . . . . no
Sn N2 C8 C9 2.4(3) . . . . no
N1 C1 C2 C3 -0.1(8) . . . . no
C1 C2 C3 C4 -1.6(7) . . . . no
C2 C3 C4 C5 -177.7(4) . . . . no
C2 C3 C4 C9 1.7(6) . . . . no
C3 C4 C5 C6 178.6(4) . . . . no
C9 C4 C5 C6 -0.8(5) . . . . no
C3 C4 C9 N1 -0.3(4) . . . . no
C3 C4 C9 C8 -179.0(3) . . . . no
C5 C4 C9 N1 179.1(3) . . . . no
C5 C4 C9 C8 0.5(4) . . . . no
C4 C5 C6 C7 0.9(6) . . . . no
C5 C6 C7 C8 -0.6(6) . . . . no
C6 C7 C8 N2 -178.1(3) . . . . no
C6 C7 C8 C9 0.2(5) . . . . no
N2 C8 C9 N1 -0.5(4) . . . . no
N2 C8 C9 C4 178.2(3) . . . . no
C7 C8 C9 N1 -178.9(3) . . . . no
C7 C8 C9 C4 -0.2(5) . . . . no
Sn C11 C12 C13 -177.8(3) . . . . no
C16 C11 C12 C13 -1.1(5) . . . . no
Sn C11 C16 C15 178.9(3) . . . . no
C12 C11 C16 C15 2.5(5) . . . . no
C11 C12 C13 C14 -0.4(6) . . . . no
C12 C13 C14 C15 0.6(6) . . . . no
C13 C14 C15 C16 0.8(6) . . . . no
C14 C15 C16 C11 -2.3(6) . . . . no
Sn C21 C22 C23 -175.1(3) . . . . no
C26 C21 C22 C23 0.5(6) . . . . no
Sn C21 C26 C25 174.1(4) . . . . no
C22 C21 C26 C25 -1.5(7) . . . . no
C21 C22 C23 C24 -0.3(6) . . . . no
C22 C23 C24 C25 1.1(7) . . . . no
C23 C24 C25 C26 -2.1(9) . . . . no
C24 C25 C26 C21 2.4(9) . . . . no
